data_7050202
loop_
_publ_author_name
'Golovko, Vladimir B.'
'Hope-Weeks, Louisa J.'
'Mays, Martin J.'
'McPartlin, Mary'
'Sloan, Anna M.'
'Woods, Anthony D.'

_publ_section_title
;
 Synthesis of cobalt-containing cyclophanes, and the formation of an
 unprecedented seven-membered cyclic diyneElectronic supplementary
 information (ESI) available: crystallographic data for complexes 8 and
 11. See http://www.rsc.org/suppdata/nj/b3/b310515f/
;
_journal_issue 4
_journal_name_full 'New Journal of Chemistry'
_journal_page_first 527
_journal_paper_doi 10.1039/b310515f
_journal_volume 28
_journal_year 2004
_chemical_formula_sum 'C79.5 H70 Cl4 Co4 O10 P4'
_chemical_formula_weight 1686.76
_chemical_name_systematic
;
?
;
_space_group_IT_number 15
_symmetry_space_group_name_Hall '-C 2yc'
_symmetry_space_group_name_H-M 'C 1 2/c 1'
_atom_sites_solution_hydrogens geom
_atom_sites_solution_primary direct
_atom_sites_solution_secondary difmap
_audit_creation_method SHELXL-97
_cell_angle_alpha 90.00
_cell_angle_beta 118.245(8)
_cell_angle_gamma 90.00
_cell_formula_units_Z 8
_cell_length_a 40.5806(5)
_cell_length_b 11.9801(2)
_cell_length_c 36.1936(5)
_cell_measurement_temperature 180(2)
_cell_volume 15500.8(12)
_computing_structure_refinement 'SHELXL-97 (Sheldrick, 1997)'
_computing_structure_solution 'SHELXS-97 (Sheldrick, 1990)'
_diffrn_ambient_temperature 180(2)
_diffrn_measured_fraction_theta_full 0.990
_diffrn_measured_fraction_theta_max 0.990
_diffrn_radiation_monochromator graphite
_diffrn_radiation_source 'fine-focus sealed tube'
_diffrn_radiation_type MoK\a
_diffrn_radiation_wavelength 0.71069
_diffrn_reflns_av_R_equivalents 0.1132
_diffrn_reflns_av_sigmaI/netI 0.0683
_diffrn_reflns_limit_h_max 47
_diffrn_reflns_limit_h_min -48
_diffrn_reflns_limit_k_max 14
_diffrn_reflns_limit_k_min -13
_diffrn_reflns_limit_l_max 43
_diffrn_reflns_limit_l_min -42
_diffrn_reflns_number 52975
_diffrn_reflns_theta_full 25.05
_diffrn_reflns_theta_max 25.05
_diffrn_reflns_theta_min 3.55
_exptl_absorpt_coefficient_mu 1.119
_exptl_absorpt_correction_T_max 0.9462
_exptl_absorpt_correction_T_min 0.8156
_exptl_crystal_density_diffrn 1.446
_exptl_crystal_density_method 'not measured'
_exptl_crystal_F_000 6904
_exptl_crystal_size_max 0.19
_exptl_crystal_size_mid 0.12
_exptl_crystal_size_min 0.05
_refine_diff_density_max 1.431
_refine_diff_density_min -1.413
_refine_diff_density_rms 0.147
_refine_ls_extinction_method none
_refine_ls_goodness_of_fit_ref 1.044
_refine_ls_hydrogen_treatment mixed
_refine_ls_matrix_type full
_refine_ls_number_parameters 922
_refine_ls_number_reflns 13600
_refine_ls_number_restraints 2
_refine_ls_restrained_S_all 1.044
_refine_ls_R_factor_all 0.0817
_refine_ls_R_factor_gt 0.0578
_refine_ls_shift/su_max 0.073
_refine_ls_shift/su_mean 0.002
_refine_ls_structure_factor_coef Fsqd
_refine_ls_weighting_details 'calc w=1/[\s^2^(Fo^2^)+(0.0918P)^2^+63.6949P] where P=(Fo^2^+2Fc^2^)/3'
_refine_ls_weighting_scheme calc
_refine_ls_wR_factor_gt 0.1521
_refine_ls_wR_factor_ref 0.1800
_reflns_number_gt 10536
_reflns_number_total 13600
_reflns_threshold_expression >2sigma(I)
_cod_data_source_file b310515f.txt
_cod_data_source_block mm0133_COMPOUND_10
_cod_original_cell_volume 15500.8(4)
_cod_original_formula_sum 'C79.50 H70 Cl4 Co4 O10 P4'
_cod_database_code 7050202

loop_
_symmetry_equiv_pos_as_xyz
'x, y, z'
'-x, y, -z+1/2'
'x+1/2, y+1/2, z'
'-x+1/2, y+1/2, -z+1/2'
'-x, -y, -z'
'x, -y, z-1/2'
'-x+1/2, -y+1/2, -z'
'x+1/2, -y+1/2, z-1/2'

loop_
_atom_site_label
_atom_site_type_symbol
_atom_site_fract_x
_atom_site_fract_y
_atom_site_fract_z
_atom_site_U_iso_or_equiv
_atom_site_adp_type
_atom_site_occupancy
_atom_site_symmetry_multiplicity
_atom_site_calc_flag
_atom_site_refinement_flags
_atom_site_disorder_assembly
_atom_site_disorder_group
Co1 Co 0.198524(16) 0.72024(5) 0.860770(19) 0.03329(17) Uani 1 1 d . . .
P1 P 0.17696(3) 0.50197(10) 0.79110(4) 0.0303(3) Uani 1 1 d . . .
O1 O 0.12015(11) 0.3683(3) 0.93055(11) 0.0521(9) Uani 1 1 d . . .
C1 C 0.14275(17) 0.3453(4) 0.91047(19) 0.0504(13) Uani 1 1 d . . .
C01 C 0.0000 0.3093(11) 0.7500 0.102(4) Uani 1 2 d SD . .
H01 H 0.005(5) 0.358(3) 0.7745(16) 0.122 Uiso 0.50 1 d PD . .
Co2 Co 0.144466(16) 0.64416(5) 0.797565(19) 0.03167(16) Uani 1 1 d . . .
P2 P 0.24072(3) 0.58907(11) 0.86988(4) 0.0342(3) Uani 1 1 d . . .
O2 O 0.14743(11) 0.4736(4) 1.00776(14) 0.0482(10) Uani 1 1 d . . .
HO2 H 0.1418(13) 0.443(4) 0.9906(15) 0.017(14) Uiso 1 1 d . . .
C2 C 0.14781(13) 0.4488(4) 0.89176(16) 0.0397(11) Uani 1 1 d . . .
C02 C 0.2802(2) 0.1484(8) 0.9204(2) 0.098(3) Uani 1 1 d . . .
H02A H 0.3020 0.1068 0.9424 0.118 Uiso 1 1 calc R . .
Co3 Co 0.018316(15) 0.83280(5) 0.905702(18) 0.02811(16) Uani 1 1 d . . .
P3 P 0.00179(3) 0.74715(9) 0.94983(3) 0.0280(2) Uani 1 1 d . . .
C3 C 0.15178(12) 0.5334(4) 0.87672(14) 0.0318(10) Uani 1 1 d . . .
Co4 Co 0.011150(16) 0.66999(5) 0.860410(18) 0.03081(16) Uani 1 1 d . . .
P4 P -0.00916(3) 0.55553(9) 0.89274(3) 0.0277(2) Uani 1 1 d . . .
C4 C 0.15704(12) 0.6259(4) 0.85654(14) 0.0321(10) Uani 1 1 d . . .
C5 C 0.14493(12) 0.7322(4) 0.84399(15) 0.0347(10) Uani 1 1 d . . .
C6 C 0.12150(14) 0.8211(4) 0.84992(19) 0.0454(12) Uani 1 1 d . . .
C7 C 0.13776(16) 0.8423(6) 0.89925(19) 0.0630(17) Uani 1 1 d . . .
H7A H 0.1633 0.8715 0.9110 0.094 Uiso 1 1 calc R . .
H7B H 0.1380 0.7719 0.9131 0.094 Uiso 1 1 calc R . .
H7C H 0.1219 0.8965 0.9037 0.094 Uiso 1 1 calc R . .
C8 C 0.12312(17) 0.9301(4) 0.8291(2) 0.0599(16) Uani 1 1 d . . .
H8A H 0.1134 0.9180 0.7990 0.090 Uiso 1 1 calc R . .
H8B H 0.1491 0.9559 0.8415 0.090 Uiso 1 1 calc R . .
H8C H 0.1079 0.9867 0.8336 0.090 Uiso 1 1 calc R . .
C9 C 0.08252(13) 0.7774(4) 0.83490(17) 0.0419(11) Uani 1 1 d . . .
H9A H 0.0845 0.7026 0.8474 0.050 Uiso 1 1 calc R . .
H9B H 0.0710 0.7671 0.8041 0.050 Uiso 1 1 calc R . .
C10 C 0.05598(15) 0.8462(4) 0.84396(18) 0.0465(13) Uani 1 1 d . . .
C11 C 0.03950(14) 0.9384(4) 0.82310(17) 0.0454(12) Uani 1 1 d . . .
H11A H 0.0207 0.9734 0.8276 0.054 Uiso 1 1 calc R . .
H11B H 0.0465 0.9694 0.8037 0.054 Uiso 1 1 calc R . .
Cl11 Cl -0.03963(8) 0.2277(3) 0.73621(8) 0.1369(10) Uani 1 1 d . . .
C12 C 0.04531(12) 0.7969(4) 0.87425(15) 0.0324(10) Uani 1 1 d . . .
C13 C 0.05668(11) 0.7275(3) 0.90808(14) 0.0301(9) Uani 1 1 d . . .
C14 C 0.08892(12) 0.6790(4) 0.94050(15) 0.0323(10) Uani 1 1 d . . .
C15 C 0.11552(12) 0.6370(4) 0.96914(14) 0.0342(10) Uani 1 1 d . . .
C16 C 0.15101(13) 0.5909(4) 1.00334(15) 0.0402(11) Uani 1 1 d . . .
C17 C 0.15869(18) 0.6412(6) 1.04504(18) 0.0636(17) Uani 1 1 d . . .
H17A H 0.1378 0.6244 1.0506 0.095 Uiso 1 1 calc R . .
H17B H 0.1614 0.7222 1.0441 0.095 Uiso 1 1 calc R . .
H17C H 0.1818 0.6094 1.0674 0.095 Uiso 1 1 calc R . .
C18 C 0.18267(13) 0.6140(5) 0.99319(18) 0.0537(14) Uani 1 1 d . . .
H18A H 0.1768 0.5805 0.9661 0.081 Uiso 1 1 calc R . .
H18B H 0.2059 0.5817 1.0151 0.081 Uiso 1 1 calc R . .
H18C H 0.1857 0.6948 0.9919 0.081 Uiso 1 1 calc R . .
C19 C 0.1229(3) 0.2573(6) 0.8765(3) 0.101(3) Uani 1 1 d . . .
H19A H 0.0993 0.2878 0.8547 0.152 Uiso 1 1 calc R . .
H19B H 0.1178 0.1912 0.8890 0.152 Uiso 1 1 calc R . .
H19C H 0.1389 0.2363 0.8641 0.152 Uiso 1 1 calc R . .
C20 C 0.1802(2) 0.3044(6) 0.9461(3) 0.082(2) Uani 1 1 d . . .
H20A H 0.1917 0.3640 0.9669 0.123 Uiso 1 1 calc R . .
H20B H 0.1970 0.2840 0.9346 0.123 Uiso 1 1 calc R . .
H20C H 0.1759 0.2391 0.9595 0.123 Uiso 1 1 calc R . .
C21 C 0.21514(11) 0.4623(4) 0.84312(14) 0.0319(9) Uani 1 1 d . . .
H21A H 0.2047 0.4257 0.8598 0.038 Uiso 1 1 calc R . .
H21B H 0.2323 0.4090 0.8399 0.038 Uiso 1 1 calc R . .
Cl21 Cl 0.27676(11) 0.2644(3) 0.93695(13) 0.1698(14) Uani 1 1 d . . .
C22 C 0.15355(13) 0.3682(4) 0.77041(15) 0.0369(10) Uani 1 1 d . . .
Cl22 Cl 0.28652(7) 0.1720(4) 0.87733(8) 0.1496(14) Uani 1 1 d . . .
C23 C 0.12497(13) 0.3642(4) 0.72923(16) 0.0429(11) Uani 1 1 d . . .
H23A H 0.1180 0.4305 0.7129 0.051 Uiso 1 1 calc R . .
Cl23 Cl 0.23835(8) 0.0801(3) 0.90939(10) 0.1520(13) Uani 1 1 d . . .
C24 C 0.10654(14) 0.2656(5) 0.71166(17) 0.0485(13) Uani 1 1 d . . .
H24A H 0.0873 0.2643 0.6833 0.058 Uiso 1 1 calc R . .
C25 C 0.11596(16) 0.1694(5) 0.7351(2) 0.0542(14) Uani 1 1 d . . .
H25A H 0.1030 0.1019 0.7232 0.065 Uiso 1 1 calc R . .
C26 C 0.14423(19) 0.1714(5) 0.7758(2) 0.0649(17) Uani 1 1 d . . .
H26A H 0.1511 0.1048 0.7920 0.078 Uiso 1 1 calc R . .
C27 C 0.16275(17) 0.2700(5) 0.79334(18) 0.0543(14) Uani 1 1 d . . .
H27A H 0.1821 0.2704 0.8216 0.065 Uiso 1 1 calc R . .
C28 C 0.20242(11) 0.5222(4) 0.76124(13) 0.0314(9) Uani 1 1 d . . .
C29 C 0.20958(12) 0.6293(4) 0.75221(14) 0.0354(10) Uani 1 1 d . . .
H29A H 0.1995 0.6917 0.7596 0.042 Uiso 1 1 calc R . .
C30 C 0.23147(13) 0.6460(4) 0.73249(15) 0.0405(11) Uani 1 1 d . . .
H30A H 0.2363 0.7197 0.7266 0.049 Uiso 1 1 calc R . .
C31 C 0.24615(14) 0.5558(5) 0.72149(16) 0.0443(12) Uani 1 1 d . . .
H31A H 0.2614 0.5673 0.7084 0.053 Uiso 1 1 calc R . .
C32 C 0.23857(13) 0.4481(4) 0.72956(16) 0.0428(12) Uani 1 1 d . . .
H32A H 0.2485 0.3859 0.7218 0.051 Uiso 1 1 calc R . .
C33 C 0.21661(12) 0.4314(4) 0.74886(15) 0.0377(10) Uani 1 1 d . . .
H33A H 0.2111 0.3575 0.7538 0.045 Uiso 1 1 calc R . .
C34 C 0.27567(12) 0.6077(4) 0.85175(15) 0.0405(11) Uani 1 1 d . . .
C35 C 0.28745(13) 0.7155(5) 0.84975(16) 0.0486(13) Uani 1 1 d . . .
H35A H 0.2776 0.7774 0.8577 0.058 Uiso 1 1 calc R . .
C36 C 0.31393(14) 0.7321(6) 0.83590(18) 0.0588(17) Uani 1 1 d . . .
H36A H 0.3218 0.8056 0.8341 0.071 Uiso 1 1 calc R . .
C37 C 0.32852(15) 0.6432(7) 0.82497(19) 0.070(2) Uani 1 1 d . . .
H37A H 0.3464 0.6556 0.8154 0.084 Uiso 1 1 calc R . .
C38 C 0.31785(15) 0.5377(7) 0.8275(2) 0.0668(18) Uani 1 1 d . . .
H38A H 0.3282 0.4765 0.8198 0.080 Uiso 1 1 calc R . .
C39 C 0.29156(14) 0.5188(5) 0.84158(18) 0.0536(14) Uani 1 1 d . . .
H39A H 0.2846 0.4446 0.8441 0.064 Uiso 1 1 calc R . .
C40 C 0.27021(13) 0.5431(4) 0.92409(15) 0.0411(11) Uani 1 1 d . . .
C41 C 0.25313(15) 0.5177(5) 0.94876(17) 0.0535(14) Uani 1 1 d . . .
H41A H 0.2266 0.5199 0.9367 0.064 Uiso 1 1 calc R . .
C42 C 0.27430(18) 0.4898(6) 0.99010(19) 0.0646(16) Uani 1 1 d . . .
H42A H 0.2624 0.4727 1.0065 0.078 Uiso 1 1 calc R . .
C43 C 0.31266(17) 0.4861(5) 1.00814(18) 0.0621(16) Uani 1 1 d . . .
H43A H 0.3270 0.4662 1.0368 0.075 Uiso 1 1 calc R . .
C44 C 0.32999(17) 0.5109(6) 0.9851(2) 0.0659(17) Uani 1 1 d . . .
H44A H 0.3565 0.5091 0.9978 0.079 Uiso 1 1 calc R . .
C45 C 0.30908(14) 0.5390(5) 0.94271(18) 0.0528(14) Uani 1 1 d . . .
H45A H 0.3214 0.5554 0.9266 0.063 Uiso 1 1 calc R . .
C46 C 0.00997(12) 0.5971(4) 0.94815(13) 0.0298(9) Uani 1 1 d . . .
H46A H -0.0025 0.5548 0.9615 0.036 Uiso 1 1 calc R . .
H46B H 0.0371 0.5810 0.9635 0.036 Uiso 1 1 calc R . .
C47 C 0.02992(11) 0.7812(3) 1.00571(13) 0.0288(9) Uani 1 1 d . . .
C48 C 0.01428(12) 0.8131(4) 1.03094(14) 0.0357(10) Uani 1 1 d . . .
H48A H -0.0121 0.8140 1.0197 0.043 Uiso 1 1 calc R . .
C49 C 0.03677(14) 0.8437(4) 1.07232(16) 0.0398(11) Uani 1 1 d . . .
H49A H 0.0256 0.8655 1.0891 0.048 Uiso 1 1 calc R . .
C50 C 0.07507(14) 0.8427(4) 1.08943(15) 0.0398(11) Uani 1 1 d . . .
H50A H 0.0903 0.8633 1.1179 0.048 Uiso 1 1 calc R . .
C51 C 0.09136(13) 0.8110(4) 1.06446(15) 0.0403(11) Uani 1 1 d . . .
H51A H 0.1178 0.8108 1.0759 0.048 Uiso 1 1 calc R . .
C52 C 0.06894(13) 0.7801(4) 1.02322(15) 0.0375(10) Uani 1 1 d . . .
H52A H 0.0801 0.7577 1.0065 0.045 Uiso 1 1 calc R . .
C53 C -0.04550(12) 0.7592(4) 0.94359(14) 0.0328(10) Uani 1 1 d . . .
C54 C -0.06245(12) 0.6745(4) 0.95538(14) 0.0360(10) Uani 1 1 d . . .
H54A H -0.0500 0.6052 0.9653 0.043 Uiso 1 1 calc R . .
C55 C -0.09754(13) 0.6918(4) 0.95259(16) 0.0435(12) Uani 1 1 d . . .
H55A H -0.1092 0.6334 0.9599 0.052 Uiso 1 1 calc R . .
C56 C -0.11540(15) 0.7933(5) 0.93930(19) 0.0536(14) Uani 1 1 d . . .
H56A H -0.1390 0.8054 0.9382 0.064 Uiso 1 1 calc R . .
C57 C -0.09903(15) 0.8766(5) 0.9277(2) 0.0558(15) Uani 1 1 d . . .
H57A H -0.1115 0.9460 0.9181 0.067 Uiso 1 1 calc R . .
C58 C -0.06403(14) 0.8595(4) 0.92994(18) 0.0460(12) Uani 1 1 d . . .
H58A H -0.0529 0.9179 0.9220 0.055 Uiso 1 1 calc R . .
C59 C -0.05921(12) 0.5422(4) 0.87592(13) 0.0303(9) Uani 1 1 d . . .
C60 C -0.07332(12) 0.4539(4) 0.88912(15) 0.0356(10) Uani 1 1 d . . .
H60A H -0.0570 0.3957 0.9054 0.043 Uiso 1 1 calc R . .
C61 C -0.11066(13) 0.4497(4) 0.87883(16) 0.0408(11) Uani 1 1 d . . .
H61A H -0.1201 0.3884 0.8876 0.049 Uiso 1 1 calc R . .
C62 C -0.13440(13) 0.5358(4) 0.85545(16) 0.0429(12) Uani 1 1 d . . .
H62A H -0.1600 0.5340 0.8488 0.051 Uiso 1 1 calc R . .
C63 C -0.12106(12) 0.6235(4) 0.84185(15) 0.0391(11) Uani 1 1 d . . .
H63A H -0.1374 0.6818 0.8258 0.047 Uiso 1 1 calc R . .
C64 C -0.08355(12) 0.6267(4) 0.85167(14) 0.0358(10) Uani 1 1 d . . .
H64A H -0.0744 0.6866 0.8418 0.043 Uiso 1 1 calc R . .
C65 C 0.00587(12) 0.4113(4) 0.89435(14) 0.0302(9) Uani 1 1 d . . .
C66 C 0.03572(13) 0.3634(4) 0.92918(15) 0.0363(10) Uani 1 1 d . . .
H66A H 0.0474 0.4035 0.9549 0.044 Uiso 1 1 calc R . .
C67 C 0.04854(14) 0.2585(4) 0.92683(17) 0.0417(11) Uani 1 1 d . . .
H67A H 0.0688 0.2269 0.9509 0.050 Uiso 1 1 calc R . .
C68 C 0.03220(15) 0.1992(4) 0.88976(18) 0.0462(12) Uani 1 1 d . . .
H68A H 0.0414 0.1273 0.8882 0.055 Uiso 1 1 calc R . .
C69 C 0.00237(15) 0.2449(4) 0.85493(17) 0.0455(12) Uani 1 1 d . . .
H69A H -0.0093 0.2039 0.8295 0.055 Uiso 1 1 calc R . .
C70 C -0.01040(14) 0.3501(4) 0.85717(15) 0.0384(11) Uani 1 1 d . . .
H70A H -0.0306 0.3813 0.8329 0.046 Uiso 1 1 calc R . .
O101 O 0.20852(11) 0.9100(3) 0.81637(15) 0.0635(11) Uani 1 1 d . . .
C101 C 0.20612(14) 0.8358(5) 0.83469(18) 0.0446(12) Uani 1 1 d . . .
O102 O 0.23241(13) 0.7950(4) 0.94814(14) 0.0766(13) Uani 1 1 d . . .
C102 C 0.21874(15) 0.7672(5) 0.91354(18) 0.0495(13) Uani 1 1 d . . .
O201 O 0.07216(10) 0.5292(3) 0.75992(14) 0.0604(11) Uani 1 1 d . . .
C201 C 0.10026(14) 0.5756(4) 0.77441(16) 0.0427(12) Uani 1 1 d . . .
O202 O 0.13089(11) 0.8175(3) 0.73439(12) 0.0583(10) Uani 1 1 d . . .
C202 C 0.13643(13) 0.7488(4) 0.75823(16) 0.0420(11) Uani 1 1 d . . .
O301 O -0.04638(11) 0.9631(4) 0.84616(12) 0.0610(11) Uani 1 1 d . . .
C301 C -0.02138(14) 0.9123(4) 0.87001(15) 0.0395(11) Uani 1 1 d . . .
O302 O 0.06699(12) 1.0012(3) 0.96419(14) 0.0701(13) Uani 1 1 d . . .
C302 C 0.04734(13) 0.9367(4) 0.94065(16) 0.0402(11) Uani 1 1 d . . .
O401 O -0.04592(11) 0.7661(4) 0.78141(12) 0.0621(11) Uani 1 1 d . . .
C401 C -0.02560(14) 0.7233(4) 0.81184(16) 0.0430(12) Uani 1 1 d . . .
O402 O 0.04435(15) 0.4975(4) 0.83188(19) 0.0900(18) Uani 1 1 d . . .
C402 C 0.03082(16) 0.5656(5) 0.84207(19) 0.0510(14) Uani 1 1 d . . .

loop_
_atom_site_aniso_label
_atom_site_aniso_U_11
_atom_site_aniso_U_22
_atom_site_aniso_U_33
_atom_site_aniso_U_23
_atom_site_aniso_U_13
_atom_site_aniso_U_12
Co1 0.0337(3) 0.0358(4) 0.0363(4) 0.0035(3) 0.0215(3) -0.0024(2)
P1 0.0300(5) 0.0344(6) 0.0300(6) 0.0042(5) 0.0172(5) 0.0007(5)
O1 0.067(2) 0.057(2) 0.048(2) 0.0008(18) 0.0406(19) -0.0135(19)
C1 0.074(4) 0.036(3) 0.062(4) 0.006(2) 0.049(3) -0.003(2)
C01 0.130(10) 0.082(8) 0.104(10) 0.000 0.065(9) 0.000
Co2 0.0299(3) 0.0364(3) 0.0325(3) 0.0072(3) 0.0178(3) 0.0032(2)
P2 0.0302(6) 0.0416(7) 0.0326(6) 0.0065(5) 0.0164(5) 0.0001(5)
O2 0.059(2) 0.044(2) 0.043(2) 0.007(2) 0.024(2) 0.0124(18)
C2 0.045(3) 0.039(3) 0.041(3) 0.004(2) 0.026(2) -0.001(2)
C02 0.084(5) 0.141(8) 0.060(5) 0.018(5) 0.026(4) 0.042(5)
Co3 0.0286(3) 0.0262(3) 0.0318(3) 0.0022(2) 0.0161(3) 0.0014(2)
P3 0.0295(5) 0.0286(6) 0.0284(6) -0.0006(4) 0.0158(5) 0.0000(4)
C3 0.036(2) 0.032(2) 0.033(2) -0.0014(19) 0.021(2) -0.0032(18)
Co4 0.0363(3) 0.0318(3) 0.0304(3) 0.0003(2) 0.0207(3) -0.0019(2)
P4 0.0295(5) 0.0277(6) 0.0275(6) -0.0001(4) 0.0148(5) -0.0016(4)
C4 0.034(2) 0.037(2) 0.033(2) 0.0004(19) 0.0225(19) -0.0040(19)
C5 0.035(2) 0.036(3) 0.042(3) 0.003(2) 0.025(2) -0.0054(19)
C6 0.045(3) 0.032(3) 0.075(4) 0.004(2) 0.041(3) -0.001(2)
C7 0.055(3) 0.082(5) 0.057(4) -0.026(3) 0.030(3) -0.007(3)
C8 0.068(4) 0.036(3) 0.104(5) 0.013(3) 0.065(4) 0.004(3)
C9 0.048(3) 0.031(3) 0.059(3) 0.003(2) 0.036(3) 0.000(2)
C10 0.056(3) 0.037(3) 0.064(4) 0.014(2) 0.043(3) 0.007(2)
C11 0.054(3) 0.037(3) 0.061(3) 0.015(2) 0.040(3) 0.010(2)
Cl11 0.138(2) 0.177(3) 0.0822(16) -0.0153(17) 0.0408(15) -0.035(2)
C12 0.033(2) 0.026(2) 0.045(3) 0.0017(19) 0.024(2) 0.0013(18)
C13 0.028(2) 0.027(2) 0.039(3) 0.0014(19) 0.0189(19) 0.0003(17)
C14 0.035(2) 0.029(2) 0.041(3) 0.000(2) 0.025(2) -0.0011(19)
C15 0.030(2) 0.038(3) 0.035(3) 0.003(2) 0.016(2) 0.0035(19)
C16 0.038(2) 0.048(3) 0.032(3) 0.004(2) 0.014(2) 0.011(2)
C17 0.068(4) 0.069(4) 0.043(3) -0.006(3) 0.017(3) 0.019(3)
C18 0.035(3) 0.070(4) 0.054(3) 0.006(3) 0.019(2) 0.007(3)
C19 0.196(9) 0.057(4) 0.100(6) -0.034(4) 0.110(7) -0.054(5)
C20 0.098(5) 0.058(4) 0.110(6) 0.041(4) 0.065(5) 0.029(4)
C21 0.030(2) 0.037(2) 0.033(2) 0.0027(19) 0.0188(19) -0.0001(18)
Cl21 0.178(3) 0.109(2) 0.196(4) -0.034(2) 0.068(3) 0.003(2)
C22 0.039(2) 0.037(3) 0.046(3) -0.002(2) 0.030(2) -0.002(2)
Cl22 0.0917(15) 0.297(5) 0.0697(14) 0.013(2) 0.0465(12) 0.009(2)
C23 0.040(3) 0.045(3) 0.047(3) 0.000(2) 0.023(2) 0.000(2)
Cl23 0.1084(18) 0.219(4) 0.133(2) 0.062(2) 0.0608(18) 0.010(2)
C24 0.043(3) 0.058(3) 0.047(3) -0.012(3) 0.023(2) -0.004(2)
C25 0.060(3) 0.041(3) 0.075(4) -0.011(3) 0.042(3) -0.016(3)
C26 0.084(4) 0.044(3) 0.071(4) 0.006(3) 0.040(4) -0.016(3)
C27 0.072(4) 0.048(3) 0.046(3) 0.009(3) 0.030(3) -0.007(3)
C28 0.030(2) 0.040(3) 0.025(2) 0.0042(19) 0.0137(18) 0.0027(18)
C29 0.037(2) 0.042(3) 0.033(2) 0.000(2) 0.020(2) -0.001(2)
C30 0.045(3) 0.047(3) 0.038(3) -0.001(2) 0.026(2) -0.010(2)
C31 0.043(3) 0.058(3) 0.045(3) -0.004(2) 0.031(2) -0.004(2)
C32 0.045(3) 0.050(3) 0.044(3) -0.005(2) 0.030(2) 0.001(2)
C33 0.037(2) 0.041(3) 0.036(3) 0.001(2) 0.017(2) 0.001(2)
C34 0.030(2) 0.057(3) 0.031(3) 0.008(2) 0.012(2) -0.001(2)
C35 0.032(2) 0.069(4) 0.039(3) 0.014(3) 0.011(2) -0.006(2)
C36 0.035(3) 0.088(5) 0.046(3) 0.017(3) 0.013(2) -0.017(3)
C37 0.033(3) 0.132(7) 0.044(3) 0.011(4) 0.017(3) -0.015(4)
C38 0.040(3) 0.109(6) 0.059(4) -0.008(4) 0.030(3) -0.004(3)
C39 0.037(3) 0.072(4) 0.056(3) 0.001(3) 0.026(3) -0.002(3)
C40 0.039(2) 0.045(3) 0.034(3) 0.005(2) 0.012(2) 0.000(2)
C41 0.048(3) 0.073(4) 0.037(3) 0.017(3) 0.019(2) 0.009(3)
C42 0.073(4) 0.079(4) 0.043(3) 0.015(3) 0.028(3) 0.005(3)
C43 0.068(4) 0.059(4) 0.036(3) 0.010(3) 0.005(3) -0.003(3)
C44 0.047(3) 0.068(4) 0.057(4) 0.014(3) 0.004(3) -0.004(3)
C45 0.039(3) 0.061(4) 0.051(3) 0.009(3) 0.015(2) -0.006(2)
C46 0.032(2) 0.030(2) 0.031(2) 0.0009(18) 0.0180(19) -0.0007(17)
C47 0.034(2) 0.025(2) 0.030(2) 0.0011(17) 0.0174(19) -0.0013(17)
C48 0.035(2) 0.040(3) 0.033(2) -0.004(2) 0.017(2) -0.007(2)
C49 0.054(3) 0.035(3) 0.042(3) -0.004(2) 0.032(2) -0.002(2)
C50 0.051(3) 0.035(3) 0.030(2) -0.003(2) 0.017(2) -0.006(2)
C51 0.039(2) 0.042(3) 0.034(3) -0.002(2) 0.013(2) -0.003(2)
C52 0.041(2) 0.041(3) 0.033(2) -0.001(2) 0.020(2) 0.004(2)
C53 0.036(2) 0.035(2) 0.034(2) -0.0065(19) 0.022(2) -0.0006(19)
C54 0.038(2) 0.042(3) 0.031(2) -0.002(2) 0.018(2) -0.002(2)
C55 0.044(3) 0.048(3) 0.049(3) -0.010(2) 0.032(2) -0.013(2)
C56 0.042(3) 0.063(4) 0.068(4) -0.009(3) 0.036(3) 0.001(3)
C57 0.045(3) 0.043(3) 0.087(4) 0.007(3) 0.038(3) 0.012(2)
C58 0.047(3) 0.038(3) 0.064(4) 0.002(2) 0.035(3) 0.001(2)
C59 0.033(2) 0.032(2) 0.027(2) -0.0010(18) 0.0146(18) 0.0030(18)
C60 0.038(2) 0.031(2) 0.038(3) 0.002(2) 0.019(2) -0.0010(19)
C61 0.039(2) 0.043(3) 0.044(3) 0.003(2) 0.023(2) -0.004(2)
C62 0.031(2) 0.052(3) 0.044(3) 0.001(2) 0.017(2) 0.001(2)
C63 0.033(2) 0.046(3) 0.035(3) 0.002(2) 0.013(2) 0.006(2)
C64 0.039(2) 0.037(3) 0.031(2) 0.000(2) 0.016(2) 0.001(2)
C65 0.033(2) 0.030(2) 0.033(2) 0.0011(18) 0.0206(19) 0.0002(18)
C66 0.039(2) 0.033(2) 0.040(3) 0.002(2) 0.021(2) -0.0015(19)
C67 0.043(3) 0.034(3) 0.050(3) 0.009(2) 0.024(2) 0.004(2)
C68 0.061(3) 0.030(3) 0.063(4) 0.003(2) 0.042(3) 0.006(2)
C69 0.067(3) 0.034(3) 0.044(3) -0.008(2) 0.033(3) -0.003(2)
C70 0.047(3) 0.034(3) 0.033(3) 0.000(2) 0.018(2) -0.002(2)
O101 0.068(2) 0.052(2) 0.090(3) 0.024(2) 0.054(2) -0.0007(19)
C101 0.039(3) 0.049(3) 0.057(3) 0.004(3) 0.032(2) 0.002(2)
O102 0.080(3) 0.093(4) 0.057(3) -0.024(3) 0.033(2) -0.015(3)
C102 0.051(3) 0.052(3) 0.050(3) -0.005(3) 0.028(3) -0.013(3)
O201 0.0361(19) 0.063(3) 0.077(3) -0.004(2) 0.0227(19) -0.0072(18)
C201 0.040(3) 0.049(3) 0.039(3) 0.006(2) 0.019(2) 0.007(2)
O202 0.075(3) 0.054(2) 0.051(2) 0.025(2) 0.034(2) 0.009(2)
C202 0.042(3) 0.048(3) 0.041(3) 0.003(2) 0.024(2) 0.007(2)
O301 0.054(2) 0.070(3) 0.045(2) 0.012(2) 0.0123(19) 0.028(2)
C301 0.044(3) 0.045(3) 0.038(3) -0.003(2) 0.025(2) 0.003(2)
O302 0.073(3) 0.042(2) 0.062(3) 0.002(2) 0.004(2) -0.012(2)
C302 0.043(3) 0.028(2) 0.041(3) 0.010(2) 0.014(2) 0.003(2)
O401 0.062(2) 0.073(3) 0.032(2) 0.012(2) 0.0059(18) -0.009(2)
C401 0.053(3) 0.047(3) 0.037(3) -0.006(2) 0.027(3) -0.015(2)
O402 0.123(4) 0.055(3) 0.157(5) -0.042(3) 0.119(4) -0.024(3)
C402 0.068(3) 0.044(3) 0.063(4) -0.009(3) 0.049(3) -0.017(3)

loop_
_atom_type_symbol
_atom_type_description
_atom_type_scat_dispersion_real
_atom_type_scat_dispersion_imag
_atom_type_scat_source
C C 0.0033 0.0016 'International Tables Vol C Tables 4.2.6.8 and 6.1.1.4'
H H 0.0000 0.0000 'International Tables Vol C Tables 4.2.6.8 and 6.1.1.4'
O O 0.0106 0.0060 'International Tables Vol C Tables 4.2.6.8 and 6.1.1.4'
P P 0.1023 0.0942 'International Tables Vol C Tables 4.2.6.8 and 6.1.1.4'
Co Co 0.3494 0.9721 'International Tables Vol C Tables 4.2.6.8 and 6.1.1.4'
Cl Cl 0.1484 0.1585 'International Tables Vol C Tables 4.2.6.8 and 6.1.1.4'

loop_
_geom_angle_atom_site_label_1
_geom_angle_atom_site_label_2
_geom_angle_atom_site_label_3
_geom_angle
_geom_angle_site_symmetry_1
_geom_angle_site_symmetry_3
_geom_angle_publ_flag
C102 Co1 C101 102.5(3) . . ?
C102 Co1 C5 100.9(2) . . ?
C101 Co1 C5 102.9(2) . . ?
C102 Co1 C4 102.0(2) . . ?
C101 Co1 C4 139.4(2) . . ?
C5 Co1 C4 40.48(19) . . ?
C102 Co1 P2 97.63(19) . . ?
C101 Co1 P2 108.20(16) . . ?
C5 Co1 P2 139.14(14) . . ?
C4 Co1 P2 100.10(14) . . ?
C102 Co1 Co2 150.09(17) . . ?
C101 Co1 Co2 95.53(18) . . ?
C5 Co1 Co2 51.29(14) . . ?
C4 Co1 Co2 50.71(13) . . ?
P2 Co1 Co2 99.20(4) . . ?
C28 P1 C22 101.7(2) . . ?
C28 P1 C21 101.56(19) . . ?
C22 P1 C21 102.4(2) . . ?
C28 P1 Co2 119.15(15) . . ?
C22 P1 Co2 119.49(15) . . ?
C21 P1 Co2 109.98(15) . . ?
O1 C1 C2 109.4(4) . . ?
O1 C1 C19 108.6(5) . . ?
C2 C1 C19 110.3(5) . . ?
O1 C1 C20 104.6(5) . . ?
C2 C1 C20 110.9(5) . . ?
C19 C1 C20 113.0(6) . . ?
Cl11 C01 Cl11 111.7(7) . 2_556 ?
C201 Co2 C202 100.5(2) . . ?
C201 Co2 C4 98.4(2) . . ?
C202 Co2 C4 142.5(2) . . ?
C201 Co2 C5 104.4(2) . . ?
C202 Co2 C5 103.0(2) . . ?
C4 Co2 C5 40.53(19) . . ?
C201 Co2 P1 96.43(17) . . ?
C202 Co2 P1 110.00(16) . . ?
C4 Co2 P1 99.62(14) . . ?
C5 Co2 P1 136.69(14) . . ?
C201 Co2 Co1 149.26(17) . . ?
C202 Co2 Co1 102.91(17) . . ?
C4 Co2 Co1 51.23(13) . . ?
C5 Co2 Co1 50.95(13) . . ?
P1 Co2 Co1 93.94(4) . . ?
C40 P2 C34 101.3(2) . . ?
C40 P2 C21 103.6(2) . . ?
C34 P2 C21 104.6(2) . . ?
C40 P2 Co1 115.88(17) . . ?
C34 P2 Co1 122.01(17) . . ?
C21 P2 Co1 107.58(14) . . ?
C3 C2 C1 179.4(6) . . ?
Cl21 C02 Cl22 106.4(6) . . ?
Cl21 C02 Cl23 104.7(5) . . ?
Cl22 C02 Cl23 114.5(5) . . ?
C302 Co3 C301 102.1(2) . . ?
C302 Co3 C12 101.7(2) . . ?
C301 Co3 C12 104.9(2) . . ?
C302 Co3 C13 100.0(2) . . ?
C301 Co3 C13 142.5(2) . . ?
C12 Co3 C13 40.60(18) . . ?
C302 Co3 P3 97.74(17) . . ?
C301 Co3 P3 106.63(16) . . ?
C12 Co3 P3 138.26(13) . . ?
C13 Co3 P3 99.89(13) . . ?
C302 Co3 Co4 149.14(17) . . ?
C301 Co3 Co4 99.09(16) . . ?
C12 Co3 Co4 50.71(13) . . ?
C13 Co3 Co4 50.82(13) . . ?
P3 Co3 Co4 97.45(4) . . ?
C53 P3 C46 105.6(2) . . ?
C53 P3 C47 100.81(19) . . ?
C46 P3 C47 103.09(19) . . ?
C53 P3 Co3 121.61(16) . . ?
C46 P3 Co3 107.67(14) . . ?
C47 P3 Co3 116.18(14) . . ?
C2 C3 C4 174.6(5) . . ?
C402 Co4 C401 101.3(3) . . ?
C402 Co4 C12 104.7(2) . . ?
C401 Co4 C12 97.7(2) . . ?
C402 Co4 C13 100.0(2) . . ?
C401 Co4 C13 137.3(2) . . ?
C12 Co4 C13 40.82(18) . . ?
C402 Co4 P4 96.19(17) . . ?
C401 Co4 P4 113.23(15) . . ?
C12 Co4 P4 138.29(14) . . ?
C13 Co4 P4 100.68(13) . . ?
C402 Co4 Co3 150.62(19) . . ?
C401 Co4 Co3 98.66(17) . . ?
C12 Co4 Co3 51.03(13) . . ?
C13 Co4 Co3 51.25(12) . . ?
P4 Co4 Co3 95.45(4) . . ?
C65 P4 C59 103.3(2) . . ?
C65 P4 C46 105.0(2) . . ?
C59 P4 C46 102.43(19) . . ?
C65 P4 Co4 113.79(14) . . ?
C59 P4 Co4 120.89(15) . . ?
C46 P4 Co4 109.82(14) . . ?
C5 C4 C3 142.6(4) . . ?
C5 C4 Co2 70.5(3) . . ?
C3 C4 Co2 129.2(3) . . ?
C5 C4 Co1 69.5(3) . . ?
C3 C4 Co1 138.5(3) . . ?
Co2 C4 Co1 78.06(15) . . ?
C4 C5 C6 139.8(4) . . ?
C4 C5 Co1 70.0(3) . . ?
C6 C5 Co1 133.4(3) . . ?
C4 C5 Co2 69.0(3) . . ?
C6 C5 Co2 138.1(4) . . ?
Co1 C5 Co2 77.76(16) . . ?
C9 C6 C5 109.2(4) . . ?
C9 C6 C8 113.8(5) . . ?
C5 C6 C8 110.9(4) . . ?
C9 C6 C7 105.4(4) . . ?
C5 C6 C7 108.4(4) . . ?
C8 C6 C7 108.8(5) . . ?
C6 C9 C10 117.9(4) . . ?
C11 C10 C12 120.6(4) . . ?
C11 C10 C9 123.4(5) . . ?
C12 C10 C9 115.6(4) . . ?
C13 C12 C10 144.5(4) . . ?
C13 C12 Co4 69.8(3) . . ?
C10 C12 Co4 122.8(4) . . ?
C13 C12 Co3 70.0(3) . . ?
C10 C12 Co3 141.4(3) . . ?
Co4 C12 Co3 78.27(15) . . ?
C12 C13 C14 141.8(4) . . ?
C12 C13 Co4 69.4(3) . . ?
C14 C13 Co4 134.9(3) . . ?
C12 C13 Co3 69.4(2) . . ?
C14 C13 Co3 134.8(3) . . ?
Co4 C13 Co3 77.94(15) . . ?
C15 C14 C13 177.0(5) . . ?
C14 C15 C16 174.2(5) . . ?
O2 C16 C15 110.3(4) . . ?
O2 C16 C17 105.3(5) . . ?
C15 C16 C17 110.0(4) . . ?
O2 C16 C18 110.4(4) . . ?
C15 C16 C18 109.1(4) . . ?
C17 C16 C18 111.7(5) . . ?
P2 C21 P1 108.5(2) . . ?
C27 C22 C23 117.7(5) . . ?
C27 C22 P1 123.9(4) . . ?
C23 C22 P1 118.4(4) . . ?
C24 C23 C22 121.2(5) . . ?
C25 C24 C23 120.1(5) . . ?
C24 C25 C26 119.7(5) . . ?
C25 C26 C27 120.2(6) . . ?
C26 C27 C22 121.1(5) . . ?
C29 C28 C33 118.6(4) . . ?
C29 C28 P1 120.0(3) . . ?
C33 C28 P1 121.2(3) . . ?
C28 C29 C30 120.6(4) . . ?
C31 C30 C29 120.1(5) . . ?
C30 C31 C32 119.9(4) . . ?
C33 C32 C31 120.1(5) . . ?
C32 C33 C28 120.7(5) . . ?
C39 C34 C35 119.1(5) . . ?
C39 C34 P2 122.5(4) . . ?
C35 C34 P2 118.3(4) . . ?
C34 C35 C36 119.5(6) . . ?
C37 C36 C35 120.4(6) . . ?
C38 C37 C36 120.8(6) . . ?
C37 C38 C39 120.0(7) . . ?
C34 C39 C38 120.2(6) . . ?
C45 C40 C41 118.3(5) . . ?
C45 C40 P2 123.0(4) . . ?
C41 C40 P2 118.6(4) . . ?
C42 C41 C40 120.5(5) . . ?
C41 C42 C43 120.7(6) . . ?
C44 C43 C42 120.1(5) . . ?
C43 C44 C45 120.4(5) . . ?
C40 C45 C44 120.0(5) . . ?
P3 C46 P4 108.2(2) . . ?
C48 C47 C52 118.4(4) . . ?
C48 C47 P3 123.1(3) . . ?
C52 C47 P3 118.5(3) . . ?
C49 C48 C47 120.8(4) . . ?
C50 C49 C48 120.7(4) . . ?
C49 C50 C51 119.3(4) . . ?
C52 C51 C50 119.9(4) . . ?
C51 C52 C47 120.8(4) . . ?
C58 C53 C54 118.5(4) . . ?
C58 C53 P3 118.4(4) . . ?
C54 C53 P3 122.9(4) . . ?
C55 C54 C53 120.2(5) . . ?
C56 C55 C54 120.4(5) . . ?
C57 C56 C55 119.8(5) . . ?
C56 C57 C58 120.1(5) . . ?
C53 C58 C57 121.0(5) . . ?
C60 C59 C64 118.9(4) . . ?
C60 C59 P4 121.6(3) . . ?
C64 C59 P4 119.3(3) . . ?
C61 C60 C59 120.9(4) . . ?
C60 C61 C62 119.5(5) . . ?
C63 C62 C61 120.5(4) . . ?
C62 C63 C64 119.9(4) . . ?
C63 C64 C59 120.3(4) . . ?
C66 C65 C70 117.9(4) . . ?
C66 C65 P4 123.6(3) . . ?
C70 C65 P4 118.0(3) . . ?
C67 C66 C65 120.8(5) . . ?
C66 C67 C68 120.6(5) . . ?
C69 C68 C67 119.5(5) . . ?
C68 C69 C70 120.0(5) . . ?
C69 C70 C65 121.2(5) . . ?
O101 C101 Co1 175.5(5) . . ?
O102 C102 Co1 178.1(6) . . ?
O201 C201 Co2 178.5(5) . . ?
O202 C202 Co2 177.1(5) . . ?
O301 C301 Co3 177.7(4) . . ?
O302 C302 Co3 177.6(5) . . ?
O401 C401 Co4 172.0(4) . . ?
O402 C402 Co4 177.3(7) . . ?

loop_
_geom_bond_atom_site_label_1
_geom_bond_atom_site_label_2
_geom_bond_distance
_geom_bond_site_symmetry_2
_geom_bond_publ_flag
Co1 C102 1.776(6) . ?
Co1 C101 1.783(5) . ?
Co1 C5 1.967(4) . ?
Co1 C4 1.972(4) . ?
Co1 P2 2.2307(13) . ?
Co1 Co2 2.4752(9) . ?
P1 C28 1.831(4) . ?
P1 C22 1.832(5) . ?
P1 C21 1.847(4) . ?
P1 Co2 2.2331(13) . ?
O1 C1 1.441(6) . ?
C1 C2 1.472(7) . ?
C1 C19 1.528(9) . ?
C1 C20 1.536(9) . ?
C01 Cl11 1.741(7) . ?
C01 Cl11 1.741(7) 2_556 ?
Co2 C201 1.781(5) . ?
Co2 C202 1.807(5) . ?
Co2 C4 1.958(4) . ?
Co2 C5 1.976(5) . ?
P2 C40 1.834(5) . ?
P2 C34 1.837(5) . ?
P2 C21 1.836(5) . ?
O2 C16 1.430(7) . ?
C2 C3 1.198(6) . ?
C02 Cl21 1.545(10) . ?
C02 Cl22 1.720(8) . ?
C02 Cl23 1.751(10) . ?
Co3 C302 1.769(5) . ?
Co3 C301 1.789(5) . ?
Co3 C12 1.965(4) . ?
Co3 C13 1.974(4) . ?
Co3 P3 2.2512(13) . ?
Co3 Co4 2.4749(8) . ?
P3 C53 1.829(4) . ?
P3 C46 1.834(4) . ?
P3 C47 1.837(4) . ?
C3 C4 1.398(6) . ?
Co4 C402 1.773(6) . ?
Co4 C401 1.800(6) . ?
Co4 C12 1.956(4) . ?
Co4 C13 1.962(4) . ?
Co4 P4 2.2005(12) . ?
P4 C65 1.824(4) . ?
P4 C59 1.830(4) . ?
P4 C46 1.844(4) . ?
C4 C5 1.363(7) . ?
C5 C6 1.509(7) . ?
C6 C9 1.503(7) . ?
C6 C8 1.524(7) . ?
C6 C7 1.604(8) . ?
C9 C10 1.510(7) . ?
C10 C11 1.327(7) . ?
C10 C12 1.479(7) . ?
C12 C13 1.367(6) . ?
C13 C14 1.405(6) . ?
C14 C15 1.197(6) . ?
C15 C16 1.491(6) . ?
C16 C17 1.514(7) . ?
C16 C18 1.520(7) . ?
C22 C27 1.385(7) . ?
C22 C23 1.390(7) . ?
C23 C24 1.382(7) . ?
C24 C25 1.372(8) . ?
C25 C26 1.375(9) . ?
C26 C27 1.382(8) . ?
C28 C29 1.388(7) . ?
C28 C33 1.400(7) . ?
C29 C30 1.393(6) . ?
C30 C31 1.381(7) . ?
C31 C32 1.389(7) . ?
C32 C33 1.382(6) . ?
C34 C39 1.382(8) . ?
C34 C35 1.391(8) . ?
C35 C36 1.398(7) . ?
C36 C37 1.364(10) . ?
C37 C38 1.354(10) . ?
C38 C39 1.400(8) . ?
C40 C45 1.393(7) . ?
C40 C41 1.399(7) . ?
C41 C42 1.368(8) . ?
C42 C43 1.375(9) . ?
C43 C44 1.354(9) . ?
C44 C45 1.398(8) . ?
C47 C48 1.389(6) . ?
C47 C52 1.400(6) . ?
C48 C49 1.384(7) . ?
C49 C50 1.374(7) . ?
C50 C51 1.401(7) . ?
C51 C52 1.381(7) . ?
C53 C58 1.379(7) . ?
C53 C54 1.400(7) . ?
C54 C55 1.395(6) . ?
C55 C56 1.381(8) . ?
C56 C57 1.370(8) . ?
C57 C58 1.399(7) . ?
C59 C60 1.390(6) . ?
C59 C64 1.396(6) . ?
C60 C61 1.380(6) . ?
C61 C62 1.392(7) . ?
C62 C63 1.375(7) . ?
C63 C64 1.390(6) . ?
C65 C66 1.393(6) . ?
C65 C70 1.394(6) . ?
C66 C67 1.378(7) . ?
C67 C68 1.380(7) . ?
C68 C69 1.382(8) . ?
C69 C70 1.379(7) . ?
O101 C101 1.141(6) . ?
O102 C102 1.153(7) . ?
O201 C201 1.148(6) . ?
O202 C202 1.135(6) . ?
O301 C301 1.147(6) . ?
O302 C302 1.147(6) . ?
O401 C401 1.139(6) . ?
O402 C402 1.138(7) . ?
